data_3000436
loop_
_publ_author_name
'Niang, K.'
'Parks, D.'
'Janssen, Y.'
'Jack Simonson'

_publ_section_title
;
 Synthesis and crystal structure of Zr~3~V~3~GeSn~4~
;
_journal_name_full 'To be published in Crystals'
_chemical_formula_sum 'Ge Sn4 V3 Zr3'
_space_group_name_Hall '-P 6c 2c'
_space_group_name_H-M_alt 'P 63/m m c'
_cell_angle_alpha 90
_cell_angle_beta 90
_cell_angle_gamma 120
_cell_length_a 9.2290(2)
_cell_length_b 9.2290(2)
_cell_length_c 5.56710(10)
_cell_measurement_temperature 294
_cell_volume 410.647(15)
_diffrn_ambient_temperature 294
_diffrn_radiation_probe x-ray
_diffrn_radiation_type 'Mo K\a'
_diffrn_radiation_wavelength 0.71073
_refine_ls_goodness_of_fit_gt 2.14
_refine_ls_goodness_of_fit_ref 2.12
_refine_ls_R_factor_all 0.0174
_refine_ls_R_factor_gt 0.0156
_refine_ls_wR_factor_gt 0.0277
_refine_ls_wR_factor_ref 0.0280
_cod_database_code 3000436
_cod_hold_until_date 2023-04-14

loop_
_atom_site_label
_atom_site_fract_x
_atom_site_fract_y
_atom_site_fract_z
? ? ? ?
